data_1504439
loop_
_publ_author_name
'Zhang, Yuetao'
'Chen, Eugene Y.-X.'

_publ_section_title
;
 Structure&#x2212;Reactivity Relationships in Bimolecular-Activated
 Monomer Polymerization of (Meth)acrylates Using Oxidatively Activated
 Group 14 Ketene Acetals
;
_journal_issue 17
_journal_name_full Macromolecules
_journal_page_first 6353
_journal_paper_doi 10.1021/ma801125y
_journal_volume 41
_journal_year 2008
_chemical_formula_sum 'C36 H23 B F20 O4'
_chemical_formula_weight 910.35
_chemical_name_systematic
;

 ?

;
_space_group_IT_number 88
_symmetry_cell_setting tetragonal
_symmetry_space_group_name_Hall '-I 4ad'
_symmetry_space_group_name_H-M 'I 41/a :2'
_atom_sites_solution_hydrogens geom
_atom_sites_solution_primary direct
_atom_sites_solution_secondary difmap
_audit_creation_method ' Bruker Shelxtl'
_cell_angle_alpha 90.00
_cell_angle_beta 90.00
_cell_angle_gamma 90.00
_cell_formula_units_Z 16
_cell_length_a 34.2576(6)
_cell_length_b 34.2576(6)
_cell_length_c 13.1525(5)
_cell_measurement_reflns_used 9966
_cell_measurement_temperature 100(2)
_cell_measurement_theta_max 29.98
_cell_measurement_theta_min 2.64
_cell_volume 15435.6(7)
_computing_cell_refinement 'Bruker SMART'
_computing_data_collection 'Bruker SMART'
_computing_data_reduction 'Bruker SAINT'
_computing_molecular_graphics 'Bruker SHELXTL'
_computing_publication_material 'Bruker SHELXTL'
_computing_structure_refinement 'Bruker SHELXTL'
_computing_structure_solution 'Bruker SHELXTL'
_diffrn_ambient_temperature 100(2)
_diffrn_measured_fraction_theta_full 0.999
_diffrn_measured_fraction_theta_max 0.999
_diffrn_measurement_device_type 'Bruker-axs Apex2 CCD area detector'
_diffrn_measurement_method 'phi and omega scans'
_diffrn_radiation_monochromator graphite
_diffrn_radiation_source 'fine-focus sealed tube'
_diffrn_radiation_type MoK\a
_diffrn_radiation_wavelength 0.71073
_diffrn_reflns_av_R_equivalents 0.0681
_diffrn_reflns_av_sigmaI/netI 0.0525
_diffrn_reflns_limit_h_max 49
_diffrn_reflns_limit_h_min -49
_diffrn_reflns_limit_k_max 49
_diffrn_reflns_limit_k_min -43
_diffrn_reflns_limit_l_max 19
_diffrn_reflns_limit_l_min -16
_diffrn_reflns_number 167383
_diffrn_reflns_theta_full 30.99
_diffrn_reflns_theta_max 30.99
_diffrn_reflns_theta_min 2.36
_exptl_absorpt_coefficient_mu 0.165
_exptl_absorpt_correction_T_max 0.9959
_exptl_absorpt_correction_T_min 0.9528
_exptl_absorpt_correction_type multi-scan
_exptl_absorpt_process_details 'SADABS, Sheldrick, 1999'
_exptl_crystal_colour colourless
_exptl_crystal_density_diffrn 1.567
_exptl_crystal_density_meas ?
_exptl_crystal_density_method 'not measured'
_exptl_crystal_description plate
_exptl_crystal_F_000 7296
_exptl_crystal_size_max 0.30
_exptl_crystal_size_mid 0.15
_exptl_crystal_size_min 0.03
_platon_squeeze_details ' ?'
_refine_diff_density_max 0.401
_refine_diff_density_min -0.289
_refine_diff_density_rms 0.055
_refine_ls_goodness_of_fit_ref 1.090
_refine_ls_hydrogen_treatment constr
_refine_ls_matrix_type full
_refine_ls_number_parameters 550
_refine_ls_number_reflns 12281
_refine_ls_number_restraints 0
_refine_ls_restrained_S_all 1.090
_refine_ls_R_factor_all 0.1011
_refine_ls_R_factor_gt 0.0544
_refine_ls_shift/su_max 0.002
_refine_ls_shift/su_mean 0.000
_refine_ls_structure_factor_coef Fsqd
_refine_ls_weighting_details 'calc w=1/[\s^2^(Fo^2^)+(0.0612P)^2^+2.9756P] where P=(Fo^2^+2Fc^2^)/3'
_refine_ls_weighting_scheme calc
_refine_ls_wR_factor_gt 0.1221
_refine_ls_wR_factor_ref 0.1358
_reflns_number_gt 7881
_reflns_number_total 12281
_reflns_threshold_expression >2sigma(I)
_cod_data_source_file ma801125y_si_001.cif
_cod_data_source_block part
_cod_depositor_comments
;
The following automatic conversions were performed:

'_symmetry_cell_setting' value 'Tetragonal' changed to 'tetragonal'
according to /home/saulius/struct/CIF-dictionaries/cif_core.dic
dictionary named 'cif_core.dic' version 2.4.1 from 2010-06-29.

Automatic conversion script
Id: cif_fix_values 1715 2011-07-08 13:25:40Z adriana 

The following automatic conversions were performed:

'_exptl_crystal_density_meas' value 'not measured' was changed to '?'
- the value is perceived as not measured.

Automatic conversion script
Id: cif_fix_values 3008 2015-01-20 13:52:24Z robertas 
;
_cod_original_sg_symbol_H-M I4(1)/a
_cod_database_code 1504439

loop_
_symmetry_equiv_pos_as_xyz
'x, y, z'
'-x+1/2, -y, z+1/2'
'-y+3/4, x+1/4, z+1/4'
'y+3/4, -x+3/4, z+3/4'
'x+1/2, y+1/2, z+1/2'
'-x+1, -y+1/2, z+1'
'-y+5/4, x+3/4, z+3/4'
'y+5/4, -x+5/4, z+5/4'
'-x, -y, -z'
'x-1/2, y, -z-1/2'
'y-3/4, -x-1/4, -z-1/4'
'-y-3/4, x-3/4, -z-3/4'
'-x+1/2, -y+1/2, -z+1/2'
'x, y+1/2, -z'
'y-1/4, -x+1/4, -z+1/4'
'-y-1/4, x-1/4, -z-1/4'

loop_
_atom_site_label
_atom_site_type_symbol
_atom_site_fract_x
_atom_site_fract_y
_atom_site_fract_z
_atom_site_U_iso_or_equiv
_atom_site_adp_type
_atom_site_occupancy
_atom_site_symmetry_multiplicity
_atom_site_calc_flag
_atom_site_refinement_flags
C1 C 0.35815(5) 1.00675(5) 0.22884(12) 0.0203(3) Uani 1 1 d .
C2 C 0.33888(5) 1.03914(5) 0.26663(12) 0.0211(3) Uani 1 1 d .
C3 C 0.29857(5) 1.04322(5) 0.26941(13) 0.0227(4) Uani 1 1 d .
C4 C 0.27527(5) 1.01378(5) 0.23254(13) 0.0229(4) Uani 1 1 d .
C5 C 0.29260(5) 0.98057(5) 0.19481(13) 0.0216(4) Uani 1 1 d .
C6 C 0.33270(5) 0.97792(5) 0.19355(13) 0.0210(3) Uani 1 1 d .
C7 C 0.40903(5) 0.96064(5) 0.31125(13) 0.0217(4) Uani 1 1 d .
C8 C 0.40208(5) 0.96681(5) 0.41441(13) 0.0233(4) Uani 1 1 d .
C9 C 0.40582(5) 0.93843(6) 0.48836(13) 0.0277(4) Uani 1 1 d .
C10 C 0.41502(5) 0.90082(6) 0.46054(15) 0.0296(4) Uani 1 1 d .
C11 C 0.42063(5) 0.89246(6) 0.35928(15) 0.0292(4) Uani 1 1 d .
C12 C 0.41719(5) 0.92195(5) 0.28798(13) 0.0238(4) Uani 1 1 d .
C13 C 0.42322(5) 0.98646(5) 0.11708(12) 0.0200(3) Uani 1 1 d .
C14 C 0.40514(5) 0.99272(5) 0.02331(13) 0.0217(4) Uani 1 1 d .
C15 C 0.42220(5) 0.98370(5) -0.06890(12) 0.0231(4) Uani 1 1 d .
C16 C 0.45857(5) 0.96698(5) -0.07241(13) 0.0244(4) Uani 1 1 d .
C17 C 0.47811(5) 0.96060(5) 0.01766(14) 0.0234(4) Uani 1 1 d .
C18 C 0.46065(5) 0.97119(5) 0.10766(13) 0.0212(4) Uani 1 1 d .
C19 C 0.43266(5) 1.03576(5) 0.26403(12) 0.0199(3) Uani 1 1 d .
C20 C 0.43075(5) 1.06988(5) 0.20667(12) 0.0212(4) Uani 1 1 d .
C21 C 0.45360(5) 1.10244(5) 0.22160(13) 0.0246(4) Uani 1 1 d .
C22 C 0.48053(5) 1.10259(5) 0.29920(14) 0.0269(4) Uani 1 1 d .
C23 C 0.48414(5) 1.06964(5) 0.35837(13) 0.0236(4) Uani 1 1 d .
C24 C 0.46132(5) 1.03750(5) 0.33926(12) 0.0208(3) Uani 1 1 d .
B1 B 0.40578(5) 0.99773(6) 0.23068(14) 0.0199(4) Uani 1 1 d .
F2 F 0.35889(3) 1.06983(3) 0.30577(8) 0.0273(2) Uani 1 1 d .
F3 F 0.28196(3) 1.07544(3) 0.30828(8) 0.0300(2) Uani 1 1 d .
F4 F 0.23609(3) 1.01724(3) 0.23470(8) 0.0294(2) Uani 1 1 d .
F5 F 0.27000(3) 0.95120(3) 0.16026(8) 0.0287(2) Uani 1 1 d .
F6 F 0.34761(3) 0.94452(3) 0.15423(8) 0.0263(2) Uani 1 1 d .
F8 F 0.39260(3) 1.00324(3) 0.44725(8) 0.0268(2) Uani 1 1 d .
F9 F 0.40177(3) 0.94747(4) 0.58761(8) 0.0341(3) Uani 1 1 d .
F10 F 0.41878(4) 0.87283(3) 0.53130(9) 0.0405(3) Uani 1 1 d .
F11 F 0.42987(3) 0.85622(3) 0.32969(9) 0.0384(3) Uani 1 1 d .
F12 F 0.42278(3) 0.91023(3) 0.19059(8) 0.0278(2) Uani 1 1 d .
F14 F 0.36904(3) 1.00834(3) 0.01737(8) 0.0277(2) Uani 1 1 d .
F15 F 0.40299(3) 0.99053(3) -0.15700(8) 0.0330(3) Uani 1 1 d .
F16 F 0.47481(3) 0.95734(3) -0.16187(8) 0.0350(3) Uani 1 1 d .
F17 F 0.51396(3) 0.94432(3) 0.01610(8) 0.0318(3) Uani 1 1 d .
F18 F 0.48205(3) 0.96499(3) 0.19305(8) 0.0256(2) Uani 1 1 d .
F20 F 0.40459(3) 1.07192(3) 0.12924(7) 0.0266(2) Uani 1 1 d .
F21 F 0.45038(3) 1.13369(3) 0.16061(8) 0.0343(3) Uani 1 1 d .
F22 F 0.50323(3) 1.13388(3) 0.31608(9) 0.0390(3) Uani 1 1 d .
F23 F 0.51077(3) 1.06879(3) 0.43412(8) 0.0328(3) Uani 1 1 d .
F24 F 0.46918(3) 1.00612(3) 0.39933(7) 0.0255(2) Uani 1 1 d .
C25 C 0.01228(7) 0.85338(9) 0.3138(2) 0.0635(8) Uani 1 1 d .
H25A H -0.0067 0.8375 0.3513 0.095 Uiso 1 1 calc R
H25B H 0.0050 0.8541 0.2418 0.095 Uiso 1 1 calc R
H25C H 0.0124 0.8800 0.3413 0.095 Uiso 1 1 calc R
C26 C 0.09114(6) 0.90142(6) 0.40715(14) 0.0337(5) Uani 1 1 d .
H26A H 0.0937 0.9295 0.4201 0.050 Uiso 1 1 calc R
H26B H 0.1154 0.8882 0.4262 0.050 Uiso 1 1 calc R
H26C H 0.0695 0.8909 0.4475 0.050 Uiso 1 1 calc R
C27 C 0.07957(6) 0.85626(6) 0.27460(15) 0.0345(5) Uani 1 1 d .
C28 C 0.10297(6) 0.84030(6) 0.20601(15) 0.0365(5) Uani 1 1 d .
C29 C 0.09835(8) 0.79931(7) 0.17127(19) 0.0504(6) Uani 1 1 d .
H29A H 0.0748 0.7881 0.2017 0.076 Uiso 1 1 calc R
H29B H 0.1212 0.7840 0.1922 0.076 Uiso 1 1 calc R
H29C H 0.0961 0.7988 0.0970 0.076 Uiso 1 1 calc R
C30 C 0.13713(6) 0.86324(6) 0.16506(16) 0.0347(5) Uani 1 1 d .
H30A H 0.1567 0.8444 0.1392 0.042 Uiso 1 1 calc R
H30B H 0.1493 0.8774 0.2226 0.042 Uiso 1 1 calc R
C31 C 0.12867(6) 0.89340(6) 0.07911(14) 0.0322(4) Uani 1 1 d .
C32 C 0.10489(7) 0.87390(7) -0.00575(16) 0.0414(5) Uani 1 1 d .
H32A H 0.0803 0.8640 0.0223 0.062 Uiso 1 1 calc R
H32B H 0.1199 0.8522 -0.0346 0.062 Uiso 1 1 calc R
H32C H 0.0993 0.8931 -0.0591 0.062 Uiso 1 1 calc R
C33 C 0.16757(6) 0.90862(7) 0.03488(16) 0.0400(5) Uani 1 1 d .
H33A H 0.1622 0.9274 -0.0196 0.060 Uiso 1 1 calc R
H33B H 0.1826 0.8867 0.0075 0.060 Uiso 1 1 calc R
H33C H 0.1826 0.9215 0.0887 0.060 Uiso 1 1 calc R
C34 C 0.10519(5) 0.92720(6) 0.12112(14) 0.0278(4) Uani 1 1 d .
C35 C 0.15596(6) 0.96060(7) 0.21846(17) 0.0379(5) Uani 1 1 d .
H35A H 0.1576 0.9858 0.2534 0.057 Uiso 1 1 calc R
H35B H 0.1758 0.9594 0.1648 0.057 Uiso 1 1 calc R
H35C H 0.1605 0.9395 0.2674 0.057 Uiso 1 1 calc R
C36 C 0.04409(6) 0.95882(7) 0.13951(15) 0.0362(5) Uani 1 1 d .
H36A H 0.0173 0.9554 0.1149 0.054 Uiso 1 1 calc R
H36B H 0.0539 0.9843 0.1177 0.054 Uiso 1 1 calc R
H36C H 0.0444 0.9574 0.2139 0.054 Uiso 1 1 calc R
O1 O 0.05063(5) 0.83652(5) 0.32422(12) 0.0469(4) Uani 1 1 d .
O2 O 0.08350(4) 0.89508(4) 0.30108(9) 0.0328(3) Uani 1 1 d .
O3 O 0.11720(4) 0.95623(4) 0.17348(10) 0.0304(3) Uani 1 1 d .
O4 O 0.06913(4) 0.92780(4) 0.09748(10) 0.0326(3) Uani 1 1 d .

loop_
_atom_site_aniso_label
_atom_site_aniso_U_11
_atom_site_aniso_U_22
_atom_site_aniso_U_33
_atom_site_aniso_U_23
_atom_site_aniso_U_13
_atom_site_aniso_U_12
C1 0.0203(8) 0.0256(9) 0.0148(8) 0.0016(7) -0.0012(6) -0.0012(7)
C2 0.0229(9) 0.0253(9) 0.0152(8) 0.0002(7) 0.0003(7) -0.0052(7)
C3 0.0244(9) 0.0219(9) 0.0218(9) 0.0024(7) 0.0046(7) 0.0021(7)
C4 0.0178(8) 0.0296(9) 0.0213(9) 0.0072(7) 0.0021(7) 0.0002(7)
C5 0.0205(8) 0.0236(9) 0.0208(9) 0.0044(7) -0.0040(7) -0.0052(7)
C6 0.0236(9) 0.0224(8) 0.0171(8) -0.0007(7) -0.0019(7) 0.0017(7)
C7 0.0155(8) 0.0293(9) 0.0202(9) 0.0024(7) -0.0024(7) -0.0017(7)
C8 0.0180(8) 0.0300(10) 0.0218(9) 0.0014(7) 0.0003(7) -0.0007(7)
C9 0.0209(9) 0.0448(12) 0.0175(9) 0.0057(8) 0.0000(7) -0.0032(8)
C10 0.0246(9) 0.0340(10) 0.0301(10) 0.0150(8) -0.0008(8) -0.0027(8)
C11 0.0271(10) 0.0279(10) 0.0327(11) 0.0050(8) 0.0006(8) -0.0015(8)
C12 0.0219(9) 0.0294(9) 0.0202(9) 0.0022(7) -0.0019(7) -0.0034(7)
C13 0.0197(8) 0.0217(8) 0.0187(8) 0.0007(7) -0.0008(6) -0.0014(7)
C14 0.0178(8) 0.0251(9) 0.0223(9) -0.0004(7) -0.0014(7) 0.0000(7)
C15 0.0262(9) 0.0281(9) 0.0150(8) -0.0003(7) -0.0037(7) -0.0052(7)
C16 0.0275(9) 0.0269(9) 0.0187(9) -0.0042(7) 0.0065(7) -0.0054(7)
C17 0.0177(8) 0.0253(9) 0.0271(9) -0.0019(7) 0.0030(7) 0.0006(7)
C18 0.0198(8) 0.0234(9) 0.0203(9) 0.0021(7) -0.0041(7) -0.0024(7)
C19 0.0165(8) 0.0268(9) 0.0164(8) -0.0015(7) 0.0018(6) 0.0015(7)
C20 0.0176(8) 0.0314(9) 0.0146(8) -0.0003(7) -0.0008(6) 0.0012(7)
C21 0.0255(9) 0.0269(9) 0.0213(9) 0.0035(7) 0.0035(7) 0.0023(7)
C22 0.0239(9) 0.0314(10) 0.0253(9) -0.0040(8) 0.0031(7) -0.0080(8)
C23 0.0182(8) 0.0348(10) 0.0177(9) -0.0030(7) -0.0013(7) -0.0020(7)
C24 0.0187(8) 0.0282(9) 0.0156(8) 0.0021(7) 0.0028(6) 0.0004(7)
B1 0.0183(9) 0.0256(10) 0.0158(9) -0.0005(7) -0.0021(7) 0.0016(8)
F2 0.0243(5) 0.0276(5) 0.0300(6) -0.0089(4) 0.0029(4) -0.0045(4)
F3 0.0254(5) 0.0270(6) 0.0375(6) -0.0033(5) 0.0062(5) 0.0033(4)
F4 0.0167(5) 0.0364(6) 0.0351(6) 0.0054(5) 0.0026(4) 0.0000(4)
F5 0.0241(5) 0.0288(6) 0.0332(6) -0.0005(5) -0.0059(4) -0.0057(4)
F6 0.0249(5) 0.0256(5) 0.0284(6) -0.0064(4) -0.0027(4) 0.0009(4)
F8 0.0258(5) 0.0354(6) 0.0192(5) -0.0002(4) 0.0017(4) 0.0006(4)
F9 0.0293(6) 0.0562(7) 0.0168(5) 0.0073(5) 0.0017(4) 0.0004(5)
F10 0.0456(7) 0.0424(7) 0.0335(6) 0.0192(5) 0.0017(5) -0.0009(6)
F11 0.0457(7) 0.0265(6) 0.0429(7) 0.0077(5) 0.0040(6) -0.0002(5)
F12 0.0344(6) 0.0259(5) 0.0232(5) -0.0021(4) 0.0011(4) -0.0018(4)
F14 0.0206(5) 0.0417(6) 0.0207(5) 0.0025(4) -0.0027(4) 0.0056(4)
F15 0.0367(6) 0.0468(7) 0.0153(5) 0.0001(5) -0.0052(4) -0.0028(5)
F16 0.0378(6) 0.0442(7) 0.0230(6) -0.0091(5) 0.0105(5) -0.0017(5)
F17 0.0216(5) 0.0360(6) 0.0379(6) -0.0028(5) 0.0065(5) 0.0054(5)
F18 0.0201(5) 0.0333(6) 0.0234(5) 0.0017(4) -0.0049(4) 0.0020(4)
F20 0.0271(5) 0.0325(6) 0.0202(5) 0.0038(4) -0.0059(4) 0.0000(4)
F21 0.0366(6) 0.0313(6) 0.0351(6) 0.0103(5) -0.0019(5) -0.0039(5)
F22 0.0388(7) 0.0374(7) 0.0409(7) -0.0005(5) -0.0052(5) -0.0177(5)
F23 0.0260(6) 0.0464(7) 0.0260(6) 0.0007(5) -0.0088(4) -0.0086(5)
F24 0.0234(5) 0.0313(6) 0.0217(5) 0.0049(4) -0.0058(4) 0.0002(4)
C25 0.0410(14) 0.081(2) 0.0681(19) -0.0090(15) 0.0110(13) -0.0044(14)
C26 0.0405(12) 0.0375(11) 0.0229(10) -0.0030(8) -0.0033(8) 0.0053(9)
C27 0.0420(12) 0.0349(11) 0.0267(10) -0.0002(8) -0.0002(9) 0.0012(9)
C28 0.0423(12) 0.0383(12) 0.0290(11) -0.0037(9) -0.0020(9) 0.0060(9)
C29 0.0637(16) 0.0421(13) 0.0454(14) -0.0124(11) 0.0060(12) 0.0049(11)
C30 0.0325(11) 0.0391(11) 0.0325(11) -0.0055(9) -0.0018(8) 0.0114(9)
C31 0.0297(10) 0.0437(12) 0.0233(10) -0.0067(8) 0.0012(8) 0.0083(9)
C32 0.0436(13) 0.0532(14) 0.0275(11) -0.0099(10) -0.0012(9) 0.0098(11)
C33 0.0341(11) 0.0575(14) 0.0285(11) -0.0064(10) 0.0042(9) 0.0095(10)
C34 0.0266(10) 0.0394(11) 0.0176(9) 0.0035(8) -0.0003(7) 0.0029(8)
C35 0.0304(11) 0.0439(12) 0.0394(12) -0.0038(10) -0.0067(9) 0.0003(9)
C36 0.0271(10) 0.0507(13) 0.0307(11) -0.0017(9) 0.0006(8) 0.0175(9)
O1 0.0524(10) 0.0469(9) 0.0414(9) -0.0035(7) 0.0086(7) -0.0073(8)
O2 0.0440(8) 0.0332(7) 0.0212(7) -0.0028(6) 0.0012(6) 0.0050(6)
O3 0.0293(7) 0.0366(8) 0.0253(7) -0.0013(6) -0.0005(6) 0.0056(6)
O4 0.0253(7) 0.0509(9) 0.0218(7) -0.0016(6) 0.0000(5) 0.0116(6)

loop_
_atom_type_symbol
_atom_type_description
_atom_type_scat_dispersion_real
_atom_type_scat_dispersion_imag
_atom_type_scat_source
C C 0.0033 0.0016 'International Tables Vol C Tables 4.2.6.8 and 6.1.1.4'
H H 0.0000 0.0000 'International Tables Vol C Tables 4.2.6.8 and 6.1.1.4'
B B 0.0013 0.0007 'International Tables Vol C Tables 4.2.6.8 and 6.1.1.4'
O O 0.0106 0.0060 'International Tables Vol C Tables 4.2.6.8 and 6.1.1.4'
F F 0.0171 0.0103 'International Tables Vol C Tables 4.2.6.8 and 6.1.1.4'

loop_
_geom_angle_atom_site_label_1
_geom_angle_atom_site_label_2
_geom_angle_atom_site_label_3
_geom_angle
C2 C1 C6 112.86(15)
C2 C1 B1 127.80(15)
C6 C1 B1 119.11(15)
F2 C2 C1 121.11(15)
F2 C2 C3 114.48(15)
C1 C2 C3 124.40(16)
F3 C3 C4 119.43(15)
F3 C3 C2 120.95(15)
C4 C3 C2 119.62(16)
F4 C4 C3 120.42(16)
F4 C4 C5 120.67(16)
C3 C4 C5 118.90(16)
F5 C5 C4 119.37(15)
F5 C5 C6 121.32(16)
C4 C5 C6 119.31(16)
F6 C6 C5 115.85(15)
F6 C6 C1 119.25(15)
C5 C6 C1 124.90(16)
C12 C7 C8 113.19(16)
C12 C7 B1 127.16(15)
C8 C7 B1 119.62(15)
F8 C8 C9 116.39(16)
F8 C8 C7 119.29(15)
C9 C8 C7 124.25(17)
F9 C9 C10 119.73(16)
F9 C9 C8 120.69(18)
C10 C9 C8 119.55(17)
F10 C10 C11 120.60(18)
F10 C10 C9 120.42(17)
C11 C10 C9 118.98(17)
F11 C11 C10 120.49(17)
F11 C11 C12 120.02(17)
C10 C11 C12 119.48(18)
F12 C12 C11 114.32(16)
F12 C12 C7 121.29(15)
C11 C12 C7 124.39(17)
C18 C13 C14 112.84(15)
C18 C13 B1 120.07(14)
C14 C13 B1 126.97(15)
F14 C14 C15 115.18(15)
F14 C14 C13 121.22(15)
C15 C14 C13 123.60(16)
F15 C15 C16 119.01(15)
F15 C15 C14 120.51(16)
C16 C15 C14 120.47(16)
F16 C16 C15 120.56(16)
F16 C16 C17 120.86(16)
C15 C16 C17 118.58(16)
F17 C17 C18 121.22(16)
F17 C17 C16 119.66(15)
C18 C17 C16 119.12(16)
F18 C18 C17 115.83(15)
F18 C18 C13 118.89(15)
C17 C18 C13 125.26(16)
C20 C19 C24 112.42(15)
C20 C19 B1 119.41(14)
C24 C19 B1 127.82(15)
F20 C20 C21 116.13(15)
F20 C20 C19 118.70(15)
C21 C20 C19 125.16(16)
F21 C21 C22 119.71(16)
F21 C21 C20 120.94(16)
C22 C21 C20 119.34(16)
F22 C22 C21 120.92(17)
F22 C22 C23 120.61(16)
C21 C22 C23 118.46(16)
F23 C23 C24 120.13(16)
F23 C23 C22 119.67(16)
C24 C23 C22 120.18(16)
F24 C24 C23 114.47(14)
F24 C24 C19 121.15(15)
C23 C24 C19 124.37(16)
C19 B1 C13 102.84(13)
C19 B1 C7 113.37(13)
C13 B1 C7 111.96(14)
C19 B1 C1 113.83(14)
C13 B1 C1 112.63(13)
C7 B1 C1 102.59(13)
C28 C27 O1 124.1(2)
C28 C27 O2 120.66(19)
O1 C27 O2 115.28(17)
C27 C28 C29 122.4(2)
C27 C28 C30 119.83(19)
C29 C28 C30 117.72(19)
C28 C30 C31 117.38(17)
C34 C31 C32 108.43(16)
C34 C31 C33 109.73(17)
C32 C31 C33 109.33(16)
C34 C31 C30 109.94(15)
C32 C31 C30 109.72(18)
C33 C31 C30 109.67(16)
O4 C34 O3 115.54(17)
O4 C34 C31 115.99(17)
O3 C34 C31 128.39(17)
C27 O1 C25 114.69(19)
C27 O2 C26 114.11(15)
C34 O3 C35 126.18(15)
C34 O4 C36 118.98(16)

loop_
_geom_bond_atom_site_label_1
_geom_bond_atom_site_label_2
_geom_bond_distance
C1 C2 1.383(2)
C1 C6 1.397(2)
C1 B1 1.661(2)
C2 F2 1.3567(19)
C2 C3 1.389(2)
C3 F3 1.343(2)
C3 C4 1.375(3)
C4 F4 1.3475(19)
C4 C5 1.376(3)
C5 F5 1.3485(19)
C5 C6 1.377(2)
C6 F6 1.3556(19)
C7 C12 1.388(3)
C7 C8 1.394(2)
C7 B1 1.658(3)
C8 F8 1.360(2)
C8 C9 1.381(3)
C9 F9 1.349(2)
C9 C10 1.376(3)
C10 F10 1.342(2)
C10 C11 1.376(3)
C11 F11 1.339(2)
C11 C12 1.384(3)
C12 F12 1.356(2)
C13 C18 1.390(2)
C13 C14 1.397(2)
C13 B1 1.655(3)
C14 F14 1.3498(19)
C14 C15 1.381(2)
C15 F15 1.3530(19)
C15 C16 1.372(3)
C16 F16 1.343(2)
C16 C17 1.378(3)
C17 F17 1.3489(19)
C17 C18 1.375(2)
C18 F18 1.3580(19)
C19 C20 1.393(2)
C19 C24 1.395(2)
C19 B1 1.655(3)
C20 F20 1.3582(19)
C20 C21 1.377(3)
C21 F21 1.342(2)
C21 C22 1.376(3)
C22 F22 1.343(2)
C22 C23 1.377(3)
C23 F23 1.3514(19)
C23 C24 1.373(2)
C24 F24 1.3610(19)
C25 O1 1.442(3)
C26 O2 1.436(2)
C27 C28 1.325(3)
C27 O1 1.366(3)
C27 O2 1.381(2)
C28 C29 1.485(3)
C28 C30 1.509(3)
C30 C31 1.559(3)
C31 C34 1.514(3)
C31 C32 1.535(3)
C31 C33 1.545(3)
C34 O4 1.274(2)
C34 O3 1.278(2)
C35 O3 1.461(2)
C36 O4 1.473(2)

loop_
_platon_squeeze_void_nr
_platon_squeeze_void_average_x
_platon_squeeze_void_average_y
_platon_squeeze_void_average_z
_platon_squeeze_void_volume
_platon_squeeze_void_count_electrons
1 0.000 0.250 1.049 382.0 95.1
2 0.000 0.750 -0.053 382.0 95.0
3 0.500 0.250 0.299 382.0 95.0
4 0.500 0.750 0.693 381.9 95.1
